data_2217073
loop_
_publ_author_name
'Huerta, Ra\'ul'
'Castillo, Ivan'
'Hern\'andez-Ortega, Sim\'on'

_publ_section_title
;
 <i>S</i>-2-(Adamant-1-yl)-4-methylphenyl
 <i>N</i>,<i>N</i>-dimethylthiocarbamate
;
_journal_coeditor_code GW2030
_journal_issue 1
_journal_name_full 'Acta Crystallographica Section E'
_journal_page_first o323
_journal_page_last o323
_journal_paper_doi 10.1107/S1600536807066603
_journal_volume 64
_journal_year 2008
_chemical_formula_iupac 'C20 H27 N O S'
_chemical_formula_moiety 'C20 H27 N O S'
_chemical_formula_sum 'C20 H27 N O S'
_chemical_formula_weight 329.49
_chemical_melting_point .407E-305
_chemical_name_systematic
;
<i>S</i>-2-(Adamant-1-yl)-4-methylphenyl
<i>N</i>,<i>N</i>-dimethylthiocarbamate
;
_space_group_IT_number 2
_symmetry_cell_setting triclinic
_symmetry_space_group_name_Hall '-P 1'
_symmetry_space_group_name_H-M 'P -1'
_atom_sites_solution_hydrogens geom
_atom_sites_solution_primary direct
_atom_sites_solution_secondary difmap
_cell_angle_alpha 101.287(2)
_cell_angle_beta 103.753(2)
_cell_angle_gamma 103.025(2)
_cell_formula_units_Z 2
_cell_length_a 6.6161(7)
_cell_length_b 11.2113(12)
_cell_length_c 13.2231(14)
_cell_measurement_reflns_used 3272
_cell_measurement_temperature 298(2)
_cell_measurement_theta_max 25.30
_cell_measurement_theta_min 2.80
_cell_volume 895.40(17)
_computing_cell_refinement 'SMART (Bruker, 1997)'
_computing_data_collection 'SMART (Bruker, 1997)'
_computing_data_reduction 'SAINT-Plus (Bruker, 1997)'
_computing_molecular_graphics 'SHELXTL (Sheldrick, 1997b)'
_computing_publication_material 'SHELXTL (Sheldrick, 1997b)'
_computing_structure_refinement 'SHELXL97 (Sheldrick, 1997a)'
_computing_structure_solution 'SHELXS97 (Sheldrick, 1997a)'
_diffrn_ambient_temperature 298(2)
_diffrn_detector_area_resol_mean 0.83
_diffrn_measured_fraction_theta_full 0.998
_diffrn_measured_fraction_theta_max 0.998
_diffrn_measurement_device_type 'Bruker SMART APEX CCD area-detector'
_diffrn_measurement_method \w
_diffrn_radiation_monochromator graphite
_diffrn_radiation_source 'fine-focus sealed tube'
_diffrn_radiation_type MoK\a
_diffrn_radiation_wavelength 0.71073
_diffrn_reflns_av_R_equivalents 0.0345
_diffrn_reflns_av_sigmaI/netI 0.0441
_diffrn_reflns_limit_h_max 7
_diffrn_reflns_limit_h_min -7
_diffrn_reflns_limit_k_max 13
_diffrn_reflns_limit_k_min -13
_diffrn_reflns_limit_l_max 15
_diffrn_reflns_limit_l_min -15
_diffrn_reflns_number 7346
_diffrn_reflns_theta_full 25.00
_diffrn_reflns_theta_max 25.00
_diffrn_reflns_theta_min 1.64
_exptl_absorpt_coefficient_mu 0.186
_exptl_absorpt_correction_type none
_exptl_crystal_colour 'Pale yellow'
_exptl_crystal_density_diffrn 1.222
_exptl_crystal_density_meas ?
_exptl_crystal_description Prism
_exptl_crystal_F_000 356
_exptl_crystal_size_max 0.40
_exptl_crystal_size_mid 0.18
_exptl_crystal_size_min 0.14
_refine_diff_density_max 0.238
_refine_diff_density_min -0.200
_refine_ls_extinction_method none
_refine_ls_goodness_of_fit_ref 0.935
_refine_ls_hydrogen_treatment constr
_refine_ls_matrix_type full
_refine_ls_number_parameters 211
_refine_ls_number_reflns 3147
_refine_ls_number_restraints 0
_refine_ls_restrained_S_all 0.935
_refine_ls_R_factor_all 0.0628
_refine_ls_R_factor_gt 0.0471
_refine_ls_shift/su_max 0.000
_refine_ls_shift/su_mean 0.000
_refine_ls_structure_factor_coef Fsqd
_refine_ls_weighting_details 'calc w=1/[\s^2^(Fo^2^)+(0.0685P)^2^] where P=(Fo^2^+2Fc^2^)/3'
_refine_ls_weighting_scheme calc
_refine_ls_wR_factor_gt 0.1134
_refine_ls_wR_factor_ref 0.1202
_reflns_number_gt 2231
_reflns_number_total 3147
_reflns_threshold_expression I>2\s(I)
_cod_data_source_file gw2030.cif
_cod_data_source_block I
_cod_depositor_comments
;
The following automatic conversions were performed:
'_symmetry_cell_setting' value 'Triclinic' changed to 'triclinic'
according to '/home/saulius/struct/CIF-dictionaries/cif_core.dic'
dictionary named 'cif_core.dic' version 2.4.1 from 2010-06-29.

Automatic conversion script
Id: cif_fix_enum 1527 2010-12-29 10:47:43Z saulius 

The following automatic conversions were performed:

'_symmetry_cell_setting' value 'Triclinic' changed to 'triclinic'
according to /home/saulius/struct/CIF-dictionaries/cif_core.dic
dictionary named 'cif_core.dic' version 2.4.1 from 2010-06-29.

Automatic conversion script
Id: cif_fix_values 1715 2011-07-08 13:25:40Z adriana 

The following automatic conversions were performed:

'_exptl_crystal_density_meas' value 'No' was changed to '?' - the
value is perceived as not measured.

Automatic conversion script
Id: cif_fix_values 3008 2015-01-20 13:52:24Z robertas 
;
_cod_original_cell_volume 895.40(16)
_cod_original_sg_symbol_H-M ' P -1'
_cod_database_code 2217073
_cod_database_fobs_code 2217073

loop_
_symmetry_equiv_pos_as_xyz
'x, y, z'
'-x, -y, -z'

loop_
_atom_site_type_symbol
_atom_site_label
_atom_site_fract_x
_atom_site_fract_y
_atom_site_fract_z
_atom_site_U_iso_or_equiv
_atom_site_adp_type
_atom_site_calc_flag
_atom_site_refinement_flags
_atom_site_occupancy
S S 1.02047(9) 0.84253(6) 0.64328(4) 0.0637(2) Uani d . 1
O O 0.6891(3) 0.73897(17) 0.46508(13) 0.0809(5) Uani d . 1
N N 0.9990(3) 0.68642(18) 0.46352(15) 0.0678(5) Uani d . 1
C C1 0.8226(3) 0.91300(19) 0.67862(16) 0.0523(5) Uani d . 1
C C2 0.7344(3) 0.89238(17) 0.76267(15) 0.0445(5) Uani d . 1
C C3 0.6039(3) 0.96867(18) 0.78793(15) 0.0491(5) Uani d . 1
H H3 0.5447 0.9581 0.8439 0.059 Uiso calc R 1
C C4 0.5563(3) 1.05877(19) 0.73570(17) 0.0558(5) Uani d . 1
C C5 0.6397(4) 1.0725(2) 0.65162(19) 0.0686(6) Uani d . 1
H H5 0.6055 1.1298 0.6129 0.082 Uiso calc R 1
C C6 0.7731(4) 1.0025(2) 0.62444(18) 0.0677(6) Uani d . 1
H H6 0.8319 1.0149 0.5687 0.081 Uiso calc R 1
C C7 0.8757(3) 0.7468(2) 0.50903(17) 0.0569(5) Uani d . 1
C C8 1.2191(4) 0.6925(3) 0.5174(2) 0.0866(8) Uani d . 1
H H8A 1.2896 0.7743 0.5677 0.130 Uiso calc R 1
H H8B 1.2961 0.6794 0.4650 0.130 Uiso calc R 1
H H8C 1.2184 0.6278 0.5554 0.130 Uiso calc R 1
C C9 0.9060(5) 0.6114(3) 0.3519(2) 0.0997(9) Uani d . 1
H H9A 0.7529 0.6018 0.3295 0.150 Uiso calc R 1
H H9B 0.9300 0.5293 0.3457 0.150 Uiso calc R 1
H H9C 0.9739 0.6535 0.3068 0.150 Uiso calc R 1
C C10 0.7760(3) 0.79486(17) 0.82641(14) 0.0432(4) Uani d . 1
C C11 0.6436(3) 0.78732(18) 0.90815(16) 0.0500(5) Uani d . 1
H H11A 0.6802 0.8704 0.9578 0.060 Uiso calc R 1
H H11B 0.4900 0.7630 0.8697 0.060 Uiso calc R 1
C C12 0.6891(3) 0.69145(19) 0.97190(17) 0.0573(5) Uani d . 1
H H12 0.6023 0.6892 1.0225 0.069 Uiso calc R 1
C C13 0.6294(4) 0.56006(19) 0.89568(18) 0.0620(6) Uani d . 1
H H13A 0.4754 0.5325 0.8575 0.074 Uiso calc R 1
H H13B 0.6611 0.4999 0.9364 0.074 Uiso calc R 1
C C14 0.7607(3) 0.56505(19) 0.81512(16) 0.0577(6) Uani d . 1
H H14 0.7225 0.4807 0.7653 0.069 Uiso calc R 1
C C15 1.0029(4) 0.6065(2) 0.87625(18) 0.0619(6) Uani d . 1
H H15A 1.0364 0.5449 0.9149 0.074 Uiso calc R 1
H H15B 1.0871 0.6105 0.8255 0.074 Uiso calc R 1
C C16 1.0633(3) 0.73657(19) 0.95584(16) 0.0551(5) Uani d . 1
H H16 1.2181 0.7617 0.9956 0.066 Uiso calc R 1
C C17 1.0176(3) 0.83282(18) 0.89292(15) 0.0488(5) Uani d . 1
H H17A 1.1075 0.8383 0.8448 0.059 Uiso calc R 1
H H17B 1.0553 0.9158 0.9429 0.059 Uiso calc R 1
C C18 0.7109(3) 0.65985(18) 0.75146(15) 0.0511(5) Uani d . 1
H H18A 0.5569 0.6344 0.7136 0.061 Uiso calc R 1
H H18B 0.7894 0.6596 0.6981 0.061 Uiso calc R 1
C C19 0.9301(4) 0.7322(2) 1.03520(16) 0.0609(6) Uani d . 1
H H19A 0.9680 0.8153 1.0851 0.073 Uiso calc R 1
H H19B 0.9606 0.6724 1.0765 0.073 Uiso calc R 1
C C20 0.4196(4) 1.1399(2) 0.7697(2) 0.0765(7) Uani d . 1
H H20A 0.5108 1.2241 0.8080 0.115 Uiso calc R 1
H H20B 0.3458 1.1042 0.8159 0.115 Uiso calc R 1
H H20C 0.3148 1.1434 0.7070 0.115 Uiso calc R 1

loop_
_atom_site_aniso_label
_atom_site_aniso_U_11
_atom_site_aniso_U_22
_atom_site_aniso_U_33
_atom_site_aniso_U_12
_atom_site_aniso_U_13
_atom_site_aniso_U_23
S 0.0487(3) 0.0885(5) 0.0537(4) 0.0209(3) 0.0188(3) 0.0120(3)
O 0.0518(10) 0.1095(14) 0.0698(10) 0.0296(9) 0.0059(8) 0.0049(9)
N 0.0541(11) 0.0814(13) 0.0627(12) 0.0224(9) 0.0183(10) 0.0021(10)
C1 0.0471(12) 0.0579(13) 0.0518(12) 0.0150(10) 0.0138(10) 0.0152(10)
C2 0.0359(10) 0.0484(11) 0.0438(10) 0.0103(8) 0.0082(8) 0.0066(9)
C3 0.0452(11) 0.0514(12) 0.0477(11) 0.0136(9) 0.0118(9) 0.0092(9)
C4 0.0535(12) 0.0515(13) 0.0551(13) 0.0165(10) 0.0059(10) 0.0085(10)
C5 0.0780(16) 0.0654(15) 0.0669(15) 0.0287(13) 0.0137(13) 0.0276(12)
C6 0.0729(15) 0.0761(16) 0.0634(14) 0.0218(13) 0.0281(12) 0.0290(13)
C7 0.0478(13) 0.0665(14) 0.0544(13) 0.0119(10) 0.0168(11) 0.0141(11)
C8 0.0637(16) 0.113(2) 0.097(2) 0.0411(15) 0.0336(15) 0.0275(17)
C9 0.098(2) 0.109(2) 0.0790(18) 0.0339(17) 0.0264(16) -0.0097(16)
C10 0.0382(10) 0.0461(11) 0.0444(10) 0.0123(8) 0.0124(8) 0.0092(9)
C11 0.0463(11) 0.0502(12) 0.0549(12) 0.0156(9) 0.0189(10) 0.0101(10)
C12 0.0628(14) 0.0587(13) 0.0575(13) 0.0175(10) 0.0284(11) 0.0181(11)
C13 0.0646(14) 0.0538(13) 0.0668(14) 0.0121(11) 0.0201(12) 0.0187(11)
C14 0.0672(14) 0.0426(12) 0.0574(13) 0.0161(10) 0.0153(11) 0.0034(10)
C15 0.0680(14) 0.0621(14) 0.0652(14) 0.0336(11) 0.0209(12) 0.0197(11)
C16 0.0473(11) 0.0620(13) 0.0521(12) 0.0191(10) 0.0061(10) 0.0128(10)
C17 0.0427(11) 0.0510(12) 0.0471(11) 0.0115(9) 0.0111(9) 0.0052(9)
C18 0.0463(11) 0.0534(12) 0.0470(11) 0.0118(9) 0.0104(9) 0.0052(9)
C19 0.0755(15) 0.0596(14) 0.0483(12) 0.0231(11) 0.0146(11) 0.0159(10)
C20 0.0871(17) 0.0680(16) 0.0764(16) 0.0414(13) 0.0149(14) 0.0122(13)

loop_
_atom_type_symbol
_atom_type_description
_atom_type_scat_dispersion_real
_atom_type_scat_dispersion_imag
_atom_type_scat_source
C C 0.0033 0.0016 'International Tables Vol C Tables 4.2.6.8 and 6.1.1.4'
H H 0.0000 0.0000 'International Tables Vol C Tables 4.2.6.8 and 6.1.1.4'
N N 0.0061 0.0033 'International Tables Vol C Tables 4.2.6.8 and 6.1.1.4'
O O 0.0106 0.0060 'International Tables Vol C Tables 4.2.6.8 and 6.1.1.4'
S S 0.1246 0.1234 'International Tables Vol C Tables 4.2.6.8 and 6.1.1.4'

loop_
_geom_angle_atom_site_label_1
_geom_angle_atom_site_label_2
_geom_angle_atom_site_label_3
_geom_angle
_geom_angle_publ_flag
C1 S C7 101.66(10) yes
C7 N C8 124.42(19) yes
C7 N C9 118.09(19) yes
C8 N C9 117.48(19) yes
C6 C1 C2 120.18(19) ?
C6 C1 S 115.61(16) yes
C2 C1 S 123.90(15) yes
C3 C2 C1 115.62(18) ?
C3 C2 C10 120.07(17) ?
C1 C2 C10 124.31(16) ?
C4 C3 C2 124.62(19) ?
C4 C3 H3 117.7 ?
C2 C3 H3 117.7 ?
C5 C4 C3 117.73(19) ?
C5 C4 C20 120.8(2) ?
C3 C4 C20 121.5(2) ?
C6 C5 C4 120.4(2) ?
C6 C5 H5 119.8 ?
C4 C5 H5 119.8 ?
C5 C6 C1 121.3(2) ?
C5 C6 H6 119.3 ?
C1 C6 H6 119.3 ?
O C7 N 124.6(2) yes
O C7 S 123.20(17) yes
N C7 S 112.24(16) yes
N C8 H8A 109.5 ?
N C8 H8B 109.5 ?
H8A C8 H8B 109.5 ?
N C8 H8C 109.5 ?
H8A C8 H8C 109.5 ?
H8B C8 H8C 109.5 ?
N C9 H9A 109.5 ?
N C9 H9B 109.5 ?
H9A C9 H9B 109.5 ?
N C9 H9C 109.5 ?
H9A C9 H9C 109.5 ?
H9B C9 H9C 109.5 ?
C2 C10 C18 111.72(15) ?
C2 C10 C17 110.27(15) ?
C18 C10 C17 109.83(14) ?
C2 C10 C11 112.25(15) ?
C18 C10 C11 106.19(15) ?
C17 C10 C11 106.37(15) ?
C12 C11 C10 111.62(15) ?
C12 C11 H11A 109.3 ?
C10 C11 H11A 109.3 ?
C12 C11 H11B 109.3 ?
C10 C11 H11B 109.3 ?
H11A C11 H11B 108.0 ?
C13 C12 C11 110.19(18) ?
C13 C12 C19 109.73(17) ?
C11 C12 C19 109.23(16) ?
C13 C12 H12 109.2 ?
C11 C12 H12 109.2 ?
C19 C12 H12 109.2 ?
C12 C13 C14 108.95(17) ?
C12 C13 H13A 109.9 ?
C14 C13 H13A 109.9 ?
C12 C13 H13B 109.9 ?
C14 C13 H13B 109.9 ?
H13A C13 H13B 108.3 ?
C18 C14 C13 109.78(17) ?
C18 C14 C15 109.31(17) ?
C13 C14 C15 109.31(17) ?
C18 C14 H14 109.5 ?
C13 C14 H14 109.5 ?
C15 C14 H14 109.5 ?
C16 C15 C14 109.94(16) ?
C16 C15 H15A 109.7 ?
C14 C15 H15A 109.7 ?
C16 C15 H15B 109.7 ?
C14 C15 H15B 109.7 ?
H15A C15 H15B 108.2 ?
C19 C16 C17 109.52(17) ?
C19 C16 C15 110.29(18) ?
C17 C16 C15 108.77(16) ?
C19 C16 H16 109.4 ?
C17 C16 H16 109.4 ?
C15 C16 H16 109.4 ?
C16 C17 C10 111.20(15) ?
C16 C17 H17A 109.4 ?
C10 C17 H17A 109.4 ?
C16 C17 H17B 109.4 ?
C10 C17 H17B 109.4 ?
H17A C17 H17B 108.0 ?
C14 C18 C10 111.19(16) ?
C14 C18 H18A 109.4 ?
C10 C18 H18A 109.4 ?
C14 C18 H18B 109.4 ?
C10 C18 H18B 109.4 ?
H18A C18 H18B 108.0 ?
C16 C19 C12 108.76(16) ?
C16 C19 H19A 109.9 ?
C12 C19 H19A 109.9 ?
C16 C19 H19B 109.9 ?
C12 C19 H19B 109.9 ?
H19A C19 H19B 108.3 ?
C4 C20 H20A 109.5 ?
C4 C20 H20B 109.5 ?
H20A C20 H20B 109.5 ?
C4 C20 H20C 109.5 ?
H20A C20 H20C 109.5 ?
H20B C20 H20C 109.5 ?

loop_
_geom_bond_atom_site_label_1
_geom_bond_atom_site_label_2
_geom_bond_distance
_geom_bond_publ_flag
S C1 1.780(2) yes
S C7 1.790(2) yes
O C7 1.209(2) yes
N C7 1.345(3) yes
N C8 1.441(3) yes
N C9 1.454(3) yes
C1 C6 1.395(3) ?
C1 C2 1.406(3) ?
C2 C3 1.395(3) ?
C2 C10 1.539(3) ?
C3 C4 1.382(3) ?
C3 H3 0.9300 ?
C4 C5 1.373(3) ?
C4 C20 1.500(3) ?
C5 C6 1.370(3) ?
C5 H5 0.9300 ?
C6 H6 0.9300 ?
C8 H8A 0.9600 ?
C8 H8B 0.9600 ?
C8 H8C 0.9600 ?
C9 H9A 0.9600 ?
C9 H9B 0.9600 ?
C9 H9C 0.9600 ?
C10 C18 1.541(3) ?
C10 C17 1.545(2) ?
C10 C11 1.548(2) ?
C11 C12 1.528(3) ?
C11 H11A 0.9700 ?
C11 H11B 0.9700 ?
C12 C13 1.520(3) ?
C12 C19 1.530(3) ?
C12 H12 0.9800 ?
C13 C14 1.527(3) ?
C13 H13A 0.9700 ?
C13 H13B 0.9700 ?
C14 C18 1.524(3) ?
C14 C15 1.529(3) ?
C14 H14 0.9800 ?
C15 C16 1.527(3) ?
C15 H15A 0.9700 ?
C15 H15B 0.9700 ?
C16 C19 1.523(3) ?
C16 C17 1.525(3) ?
C16 H16 0.9800 ?
C17 H17A 0.9700 ?
C17 H17B 0.9700 ?
C18 H18A 0.9700 ?
C18 H18B 0.9700 ?
C19 H19A 0.9700 ?
C19 H19B 0.9700 ?
C20 H20A 0.9600 ?
C20 H20B 0.9600 ?
C20 H20C 0.9600 ?

loop_
_geom_torsion_atom_site_label_1
_geom_torsion_atom_site_label_2
_geom_torsion_atom_site_label_3
_geom_torsion_atom_site_label_4
_geom_torsion
C7 S C1 C6 -69.82(18)
C7 S C1 C2 116.52(17)
C6 C1 C2 C3 -1.7(3)
S C1 C2 C3 171.68(14)
C6 C1 C2 C10 179.12(18)
S C1 C2 C10 -7.5(3)
C1 C2 C3 C4 0.9(3)
C10 C2 C3 C4 -179.92(17)
C2 C3 C4 C5 1.3(3)
C2 C3 C4 C20 -178.19(19)
C3 C4 C5 C6 -2.8(3)
C20 C4 C5 C6 176.8(2)
C4 C5 C6 C1 2.0(4)
C2 C1 C6 C5 0.4(3)
S C1 C6 C5 -173.55(18)
C8 N C7 O -177.8(2)
C9 N C7 O 3.2(4)
C8 N C7 S 2.8(3)
C9 N C7 S -176.25(19)
C1 S C7 O -1.6(2)
C1 S C7 N 177.83(16)
C3 C2 C10 C18 124.16(18)
C1 C2 C10 C18 -56.7(2)
C3 C2 C10 C17 -113.39(18)
C1 C2 C10 C17 65.7(2)
C3 C2 C10 C11 5.0(2)
C1 C2 C10 C11 -175.85(17)
C2 C10 C11 C12 -179.21(15)
C18 C10 C11 C12 58.4(2)
C17 C10 C11 C12 -58.5(2)
C10 C11 C12 C13 -59.9(2)
C10 C11 C12 C19 60.7(2)
C11 C12 C13 C14 58.5(2)
C19 C12 C13 C14 -61.8(2)
C12 C13 C14 C18 -59.5(2)
C12 C13 C14 C15 60.4(2)
C18 C14 C15 C16 61.3(2)
C13 C14 C15 C16 -58.9(2)
C14 C15 C16 C19 58.6(2)
C14 C15 C16 C17 -61.5(2)
C19 C16 C17 C10 -61.6(2)
C15 C16 C17 C10 59.0(2)
C2 C10 C17 C16 -179.34(15)
C18 C10 C17 C16 -55.8(2)
C11 C10 C17 C16 58.72(19)
C13 C14 C18 C10 61.8(2)
C15 C14 C18 C10 -58.1(2)
C2 C10 C18 C14 177.91(15)
C17 C10 C18 C14 55.2(2)
C11 C10 C18 C14 -59.4(2)
C17 C16 C19 C12 60.7(2)
C15 C16 C19 C12 -59.0(2)
C13 C12 C19 C16 60.8(2)
C11 C12 C19 C16 -60.1(2)
